data_1526893
loop_
_publ_author_name
'Venturini, G.'

_publ_section_title
;
 Crystallographic and magnetic properties of Tb Fe6 Ge6-x Gax compounds
 (0.5 <= x <= 3.5)
;
_journal_name_full 'Journal of Alloys Compd.'
_journal_page_first 8
_journal_page_last 21
_journal_volume 329
_journal_year 2001
_chemical_formula_sum 'Fe6 Ga3 Ge3 Tb'
_chemical_name_systematic 'Tb Fe6 Ge3 Ga3'
_space_group_IT_number 65
_symmetry_space_group_name_Hall '-C 2 2'
_symmetry_space_group_name_H-M 'C m m m'
_cell_angle_alpha 90
_cell_angle_beta 90
_cell_angle_gamma 90
_cell_formula_units_Z 34
_cell_length_a 5.065
_cell_length_b 149.1
_cell_length_c 8.347
_cell_volume 6303.583
_citation_journal_id_ASTM JALCEU
_cod_data_source_file Venturini_JALCEU_2001_1344.cif
_cod_data_source_block Fe6Ga3Ge3Tb1
_cod_original_cell_volume 6303.584
_cod_original_formula_sum 'Fe6 Ga3 Ge3 Tb1'
_cod_database_code 1526893

loop_
_symmetry_equiv_pos_as_xyz
x,y,z
-x,-y,z
x,-y,-z
-x,y,-z
-x,-y,-z
x,y,-z
-x,y,z
x,-y,z
x+1/2,y+1/2,z
-x+1/2,-y+1/2,z
x+1/2,-y+1/2,-z
-x+1/2,y+1/2,-z
-x+1/2,-y+1/2,-z
x+1/2,y+1/2,-z
-x+1/2,y+1/2,z
x+1/2,-y+1/2,z

loop_
_atom_site_label
_atom_site_type_symbol
_atom_site_fract_x
_atom_site_fract_y
_atom_site_fract_z
_atom_site_occupancy
_atom_site_U_iso_or_equiv
Tb2 Tb 0.5 0.029 0.5 1 0.0
Fe14 Fe 0.25 0.103 0.25 1 0.0
Ga26 Ga 0.5 0.127 0 0.5 0.0
Ga38 Ga 0 0.216 0.5 0.5 0.0
Ge41 Ge 0.5 0.108 0.5 0.5 0.0
Fe8 Fe 0.5 0.059 0.25 1 0.0
Ge29 Ge 0 0.02 0.5 0.5 0.0
Fe17 Fe 0.25 0.25 0.25 1 0.0
Ga25 Ga 0.5 0.245 0 0.5 0.0
Ge13 Ge 0 0.157 0 0.5 0.0
Ga18 Ga 0.5 0.069 0 0.5 0.0
Fe1 Fe 0.5 0 0.25 1 0.0
Ge34 Ge 0.5 0.186 0.5 0.5 0.0
Ge10 Ge 0.5 0.01 0 0.5 0.0
Ge37 Ge 0 0.078 0.5 0.5 0.0
Tb4 Tb 0.5 0.088 0 1 0.0
Ge4 Ge 0.5 0.088 0.346 0.5 0.0
Ge40 Ge 0.5 0.225 0.5 0.5 0.0
Ga16 Ga 0.5 0.049 0 0.5 0.0
Ga13 Ga 0 0.157 0 0.5 0.0
Fe15 Fe 0.5 0.235 0.25 1 0.0
Ge19 Ge 0 0.196 0 0.5 0.0
Tb9 Tb 0 0.235 0 1 0.0
Ge18 Ge 0.5 0.069 0 0.5 0.0
Ga36 Ga 0 0.196 0.5 0.5 0.0
Ga42 Ga 0.5 0.245 0.5 0.5 0.0
Ge20 Ge 0 0.078 0 0.5 0.0
Ga31 Ga 0 0.039 0.5 0.5 0.0
Ge24 Ge 0.5 0.108 0 0.5 0.0
Fe16 Fe 0.5 0.118 0.25 1 0.0
Fe5 Fe 0.25 0.162 0.25 1 0.0
Ge15 Ge 0.5 0.167 0 0.5 0.0
Ge16 Ge 0.5 0.049 0 0.5 0.0
Ga10 Ga 0.5 0.01 0 0.5 0.0
Ge32 Ge 0.5 0.167 0.5 0.5 0.0
Ge1 Ge 0 0 0.346 0.5 0.0
Ga3 Ga 0 0.059 0.846 0.5 0.0
Ga32 Ga 0.5 0.167 0.5 0.5 0.0
Ge27 Ge 0.5 0.01 0.5 0.5 0.0
Tb7 Tb 0 0.176 0 1 0.0
Ga23 Ga 0.5 0.225 0 0.5 0.0
Ga12 Ga 0 0.02 0 0.5 0.0
Tb1 Tb 0 0 0 1 0.0
Ga15 Ga 0.5 0.167 0 0.5 0.0
Fe10 Fe 0.25 0.073 0.25 1 0.0
Ga22 Ga 0 0.098 0 0.5 0.0
Fe13 Fe 0.25 0.221 0.25 1 0.0
Ge11 Ge 0 0.137 0 0.5 0.0
Ge42 Ge 0.5 0.245 0.5 0.5 0.0
Ge30 Ge 0 0.157 0.5 0.5 0.0
Ge22 Ge 0 0.098 0 0.5 0.0
Ga19 Ga 0 0.196 0 0.5 0.0
Ge26 Ge 0.5 0.127 0 0.5 0.0
Ga17 Ga 0.5 0.186 0 0.5 0.0
Fe9 Fe 0.25 0.191 0.25 1 0.0
Ga1 Ga 0 0 0.346 0.5 0.0
Tb5 Tb 0 0.118 0.5 1 0.0
Ge9 Ge 0 0.235 0.346 0.5 0.0
Ga30 Ga 0 0.157 0.5 0.5 0.0
Ga29 Ga 0 0.02 0.5 0.5 0.0
Ge3 Ge 0 0.059 0.846 0.5 0.0
Tb3 Tb 0 0.059 0.5 1 0.0
Ga27 Ga 0.5 0.01 0.5 0.5 0.0
Fe7 Fe 0.5 0.176 0.25 1 0.0
Ga28 Ga 0 0.137 0.5 0.5 0.0
Ga5 Ga 0 0.118 0.846 0.5 0.0
Ga43 Ga 0.5 0.127 0.5 0.5 0.0
Ga39 Ga 0 0.098 0.5 0.5 0.0
Ga20 Ga 0 0.078 0 0.5 0.0
Tb8 Tb 0.5 0.206 0.5 1 0.0
Ge2 Ge 0.5 0.029 0.846 0.5 0.0
Ga35 Ga 0.5 0.069 0.5 0.5 0.0
Ge5 Ge 0 0.118 0.846 0.5 0.0
Tb6 Tb 0.5 0.147 0 1 0.0
Ge14 Ge 0 0.039 0 0.5 0.0
Ge23 Ge 0.5 0.225 0 0.5 0.0
Fe18 Fe 0.25 0.132 0.25 1 0.0
Ga33 Ga 0.5 0.049 0.5 0.5 0.0
Ga9 Ga 0 0.235 0.346 0.5 0.0
Ge38 Ge 0 0.216 0.5 0.5 0.0
Ga34 Ga 0.5 0.186 0.5 0.5 0.0
Ge36 Ge 0 0.196 0.5 0.5 0.0
Ge31 Ge 0 0.039 0.5 0.5 0.0
Ga14 Ga 0 0.039 0 0.5 0.0
Ge6 Ge 0.5 0.147 0.346 0.5 0.0
Ga24 Ga 0.5 0.108 0 0.5 0.0
Fe11 Fe 0 0.206 0.25 1 0.0
Ge25 Ge 0.5 0.245 0 0.5 0.0
Ga6 Ga 0.5 0.147 0.346 0.5 0.0
Fe4 Fe 0 0.029 0.25 1 0.0
Ga41 Ga 0.5 0.108 0.5 0.5 0.0
Ga11 Ga 0 0.137 0 0.5 0.0
Fe6 Fe 0.25 0.044 0.25 1 0.0
Ge7 Ge 0 0.176 0.346 0.5 0.0
Ga4 Ga 0.5 0.088 0.346 0.5 0.0
Ga37 Ga 0 0.078 0.5 0.5 0.0
Ga8 Ga 0.5 0.206 0.846 0.5 0.0
Ga21 Ga 0 0.216 0 0.5 0.0
Ge35 Ge 0.5 0.069 0.5 0.5 0.0
Fe2 Fe 0.25 0.015 0.25 1 0.0
Ge21 Ge 0 0.216 0 0.5 0.0
Ge39 Ge 0 0.098 0.5 0.5 0.0
Ga7 Ga 0 0.176 0.346 0.5 0.0
Ge17 Ge 0.5 0.186 0 0.5 0.0
Ge28 Ge 0 0.137 0.5 0.5 0.0
Ge8 Ge 0.5 0.206 0.846 0.5 0.0
Ge43 Ge 0.5 0.127 0.5 0.5 0.0
Ga40 Ga 0.5 0.225 0.5 0.5 0.0
Ga2 Ga 0.5 0.029 0.846 0.5 0.0
Fe12 Fe 0 0.088 0.25 1 0.0
Ge12 Ge 0 0.02 0 0.5 0.0
Ge33 Ge 0.5 0.049 0.5 0.5 0.0
Fe3 Fe 0 0.147 0.25 1 0.0
